data_4120662
loop_
_publ_author_name
'Adriaenssens, Louis'
'Gil-Ram\'irez, Guzm\'an'
'Frontera, Antonio'
'Qui\~nonero, David'
'Escudero-Ad\'an, Eduardo C'
'Ballester, Pablo'

_publ_section_title
;
 Thermodynamic Characterization of Halide-\p Interactions in Solution
 Using &quot;Two-Wall&quot; Aryl Extended Calix[4]pyrroles as Model
 System.
;
_journal_issue 8
_journal_name_full 'Journal of the American Chemical Society'
_journal_page_first 3208
_journal_paper_doi 10.1021/ja412098v
_journal_volume 136
_journal_year 2014
_chemical_formula_sum 'C44 H53 Br2 Cl N6'
_chemical_formula_weight 861.19
_chemical_name_systematic
;

 ?

;
_space_group_IT_number 14
_symmetry_cell_setting monoclinic
_symmetry_space_group_name_Hall '-P 2yn'
_symmetry_space_group_name_H-M 'P 1 21/n 1'
_atom_sites_solution_hydrogens geom
_atom_sites_solution_primary direct
_atom_sites_solution_secondary difmap
_audit_creation_method SHELXL-97
_cell_angle_alpha 90.00
_cell_angle_beta 93.479(3)
_cell_angle_gamma 90.00
_cell_formula_units_Z 4
_cell_length_a 12.4523(7)
_cell_length_b 19.2145(11)
_cell_length_c 17.6399(9)
_cell_measurement_reflns_used 8171
_cell_measurement_temperature 100(2)
_cell_measurement_theta_max 39.41
_cell_measurement_theta_min 2.68
_cell_volume 4212.8(4)
_computing_cell_refinement 'Bruker-Nonius Apex v1.0-22 2002'
_computing_data_collection 'Bruker-Nonius Apex v1.0-22 2002'
_computing_data_reduction 'SAINT+ Version 7.06A Bruker-Nonius, 2004'
_computing_molecular_graphics 'Shelxtl Version 6.12 (Sheldrick, 2001)'
_computing_publication_material 'Shelxtl Version 6.12 (Sheldrick, 2001)'
_computing_structure_refinement 'Shelxtl Version 6.12 (Sheldrick, 2001)'
_computing_structure_solution 'Shelxtl Version 6.12 (Sheldrick, 2001)'
_diffrn_ambient_temperature 100(2)
_diffrn_detector_area_resol_mean 512
_diffrn_detector_type '4K CCD area detector APEX II'
_diffrn_measured_fraction_theta_full 0.976
_diffrn_measured_fraction_theta_max 0.976
_diffrn_measurement_device_type 'Kappa 4-axis goniometer bruker-nonius'
_diffrn_measurement_method
;
 Fullsphere data collection, phi and omega scans
;
_diffrn_measurement_specimen_support 'magnetic support whith 10 micron nylon fiber cryoloop'
_diffrn_radiation_monochromator 'Multilayer Montel 200 mirrors'
_diffrn_radiation_type MoK\a
_diffrn_radiation_wavelength 0.71073
_diffrn_reflns_av_R_equivalents 0.0301
_diffrn_reflns_av_sigmaI/netI 0.0265
_diffrn_reflns_limit_h_max 22
_diffrn_reflns_limit_h_min -21
_diffrn_reflns_limit_k_max 34
_diffrn_reflns_limit_k_min -22
_diffrn_reflns_limit_l_max 31
_diffrn_reflns_limit_l_min -30
_diffrn_reflns_number 103420
_diffrn_reflns_theta_full 39.68
_diffrn_reflns_theta_max 39.68
_diffrn_reflns_theta_min 2.68
_diffrn_source 'rotating anode X-ray tube'
_diffrn_source_current 70
_diffrn_source_power 50
_diffrn_source_size '3 mm x 0.3 mm fine focus'
_diffrn_source_type 'Bruker-Nonius FR 591'
_exptl_absorpt_coefficient_mu 2.026
_exptl_absorpt_correction_T_max 0.8231
_exptl_absorpt_correction_T_min 0.5817
_exptl_absorpt_correction_type empirical
_exptl_absorpt_process_details
; 
 SADABS Version 2.1 2003 Bruker-Nonius
 Blessing, Acta Cryst. (1995) A51 33-38
;
_exptl_crystal_colour colourless
_exptl_crystal_density_diffrn 1.358
_exptl_crystal_density_method 'not measured'
_exptl_crystal_description Block
_exptl_crystal_F_000 1784
_exptl_crystal_size_max 0.30
_exptl_crystal_size_mid 0.10
_exptl_crystal_size_min 0.10
_refine_diff_density_max 1.348
_refine_diff_density_min -0.683
_refine_diff_density_rms 0.078
_refine_ls_extinction_method none
_refine_ls_goodness_of_fit_ref 1.029
_refine_ls_hydrogen_treatment noref
_refine_ls_matrix_type full
_refine_ls_number_parameters 489
_refine_ls_number_reflns 24977
_refine_ls_number_restraints 0
_refine_ls_restrained_S_all 1.029
_refine_ls_R_factor_all 0.0458
_refine_ls_R_factor_gt 0.0328
_refine_ls_shift/su_max 0.005
_refine_ls_shift/su_mean 0.000
_refine_ls_structure_factor_coef Fsqd
_refine_ls_weighting_details 'calc w=1/[\s^2^(Fo^2^)+(0.0497P)^2^+1.0535P] where P=(Fo^2^+2Fc^2^)/3'
_refine_ls_weighting_scheme calc
_refine_ls_wR_factor_gt 0.0882
_refine_ls_wR_factor_ref 0.0938
_reflns_number_gt 20170
_reflns_number_total 24977
_reflns_threshold_expression >2sigma(I)
_cod_data_source_file ja412098v_si_007.cif
_cod_data_source_block gg128tmacl
_cod_depositor_comments
;
The following automatic conversions were performed:

'_symmetry_cell_setting' value 'Monoclinic' changed to 'monoclinic'
according to
/usr/data/users/saulius/automatic-downloads/current/ACS/lib/dictionaries/cif_core.dic
dictionary named 'cif_core.dic' version 2.4.2 from 2011-04-26.

Automatic conversion script
Id: cif_fix_values 2281 2013-09-26 08:29:07Z andrius 
;
_cod_original_sg_symbol_H-M P2(1)/n
_cod_database_code 4120662

loop_
_symmetry_equiv_pos_as_xyz
'x, y, z'
'-x+1/2, y+1/2, -z+1/2'
'-x, -y, -z'
'x-1/2, -y-1/2, z-1/2'

loop_
_atom_site_label
_atom_site_type_symbol
_atom_site_fract_x
_atom_site_fract_y
_atom_site_fract_z
_atom_site_U_iso_or_equiv
_atom_site_adp_type
_atom_site_occupancy
_atom_site_symmetry_multiplicity
_atom_site_calc_flag
_atom_site_refinement_flags
Br1 Br 0.450452(10) 0.166973(5) 0.464792(6) 0.02370(3) Uani 1 1 d .
N1 N 0.90176(6) 0.49259(4) 0.31599(4) 0.01372(11) Uani 1 1 d .
H1N H 0.8592 0.4561 0.3109 0.016 Uiso 1 1 calc R
C1 C 0.98354(6) 0.50802(4) 0.26950(5) 0.01382(12) Uani 1 1 d .
Br2 Br 1.189033(8) 0.169540(5) 0.291567(6) 0.02022(2) Uani 1 1 d .
N2 N 0.64650(5) 0.48764(4) 0.36640(4) 0.01301(10) Uani 1 1 d .
H2N H 0.6744 0.4460 0.3612 0.016 Uiso 1 1 calc R
C2 C 1.03047(7) 0.56885(5) 0.29594(5) 0.01722(13) Uani 1 1 d .
H2 H 1.0893 0.5921 0.2752 0.021 Uiso 1 1 calc R
N3 N 0.57346(5) 0.41492(4) 0.19868(4) 0.01288(10) Uani 1 1 d .
H3N H 0.6261 0.3985 0.2291 0.015 Uiso 1 1 calc R
C3 C 0.97506(7) 0.59080(5) 0.36006(5) 0.01744(14) Uani 1 1 d .
H3 H 0.9899 0.6314 0.3895 0.021 Uiso 1 1 calc R
N4 N 0.82960(6) 0.41552(4) 0.15174(4) 0.01314(10) Uani 1 1 d .
H4N H 0.8195 0.3895 0.1917 0.016 Uiso 1 1 calc R
C4 C 0.89615(6) 0.54252(4) 0.37167(4) 0.01392(12) Uani 1 1 d .
C5 C 0.81519(7) 0.53922(5) 0.43217(5) 0.01499(12) Uani 1 1 d .
C6 C 0.82996(8) 0.47100(5) 0.47785(5) 0.01962(15) Uani 1 1 d .
H6A H 0.8222 0.4312 0.4432 0.029 Uiso 1 1 calc R
H6B H 0.7753 0.4683 0.5154 0.029 Uiso 1 1 calc R
H6C H 0.9017 0.4703 0.5039 0.029 Uiso 1 1 calc R
C7 C 0.83486(8) 0.60048(6) 0.48718(5) 0.02223(17) Uani 1 1 d .
H7A H 0.9070 0.5966 0.5122 0.033 Uiso 1 1 calc R
H7B H 0.7811 0.5996 0.5255 0.033 Uiso 1 1 calc R
H7C H 0.8290 0.6443 0.4589 0.033 Uiso 1 1 calc R
C8 C 0.70077(6) 0.54400(4) 0.39789(4) 0.01395(12) Uani 1 1 d .
C9 C 0.63041(7) 0.59929(5) 0.39435(5) 0.01852(14) Uani 1 1 d .
H9 H 0.6458 0.6454 0.4111 0.022 Uiso 1 1 calc R
C10 C 0.53042(7) 0.57500(5) 0.36104(5) 0.01798(14) Uani 1 1 d .
H10 H 0.4669 0.6018 0.3520 0.022 Uiso 1 1 calc R
C11 C 0.54241(6) 0.50568(4) 0.34424(4) 0.01329(12) Uani 1 1 d .
C12 C 0.46361(6) 0.45470(4) 0.30610(5) 0.01354(12) Uani 1 1 d .
C13 C 0.46933(6) 0.38315(4) 0.34455(4) 0.01370(12) Uani 1 1 d .
C14 C 0.48689(8) 0.37756(5) 0.42326(5) 0.01703(13) Uani 1 1 d .
H14 H 0.5010 0.4183 0.4527 0.020 Uiso 1 1 calc R
C15 C 0.48395(8) 0.31318(5) 0.45903(5) 0.01846(14) Uani 1 1 d .
H15 H 0.4963 0.3098 0.5126 0.022 Uiso 1 1 calc R
C16 C 0.46292(7) 0.25414(5) 0.41578(5) 0.01644(13) Uani 1 1 d .
C17 C 0.44547(8) 0.25791(5) 0.33757(5) 0.01851(14) Uani 1 1 d .
H17 H 0.4320 0.2170 0.3084 0.022 Uiso 1 1 calc R
C18 C 0.44811(8) 0.32262(5) 0.30262(5) 0.01755(14) Uani 1 1 d .
H18 H 0.4352 0.3257 0.2491 0.021 Uiso 1 1 calc R
C19 C 0.34865(7) 0.48226(5) 0.31418(5) 0.01903(15) Uani 1 1 d .
H19A H 0.3364 0.4886 0.3681 0.029 Uiso 1 1 calc R
H19B H 0.2965 0.4487 0.2919 0.029 Uiso 1 1 calc R
H19C H 0.3400 0.5269 0.2877 0.029 Uiso 1 1 calc R
C20 C 0.48344(6) 0.44786(4) 0.22251(5) 0.01377(12) Uani 1 1 d .
C21 C 0.42172(7) 0.46676(5) 0.15846(5) 0.01903(15) Uani 1 1 d .
H21 H 0.3549 0.4908 0.1573 0.023 Uiso 1 1 calc R
C22 C 0.47625(7) 0.44375(5) 0.09416(5) 0.01892(15) Uani 1 1 d .
H22 H 0.4524 0.4498 0.0424 0.023 Uiso 1 1 calc R
C23 C 0.56972(7) 0.41123(4) 0.12065(4) 0.01381(12) Uani 1 1 d .
C24 C 0.65799(7) 0.37694(4) 0.07887(4) 0.01453(12) Uani 1 1 d .
C25 C 0.62341(8) 0.37212(5) -0.00598(5) 0.02099(16) Uani 1 1 d .
H25A H 0.6096 0.4190 -0.0263 0.031 Uiso 1 1 calc R
H25B H 0.5577 0.3442 -0.0127 0.031 Uiso 1 1 calc R
H25C H 0.6808 0.3502 -0.0332 0.031 Uiso 1 1 calc R
C26 C 0.67847(8) 0.30244(5) 0.10902(5) 0.01993(15) Uani 1 1 d .
H26A H 0.7376 0.2814 0.0828 0.030 Uiso 1 1 calc R
H26B H 0.6132 0.2744 0.0997 0.030 Uiso 1 1 calc R
H26C H 0.6976 0.3041 0.1637 0.030 Uiso 1 1 calc R
C27 C 0.76023(6) 0.41939(4) 0.08798(4) 0.01284(11) Uani 1 1 d .
C28 C 0.80364(7) 0.46627(5) 0.03933(4) 0.01499(12) Uani 1 1 d .
H28 H 0.7731 0.4799 -0.0091 0.018 Uiso 1 1 calc R
C29 C 0.90236(7) 0.49062(5) 0.07445(5) 0.01504(12) Uani 1 1 d .
H29 H 0.9497 0.5233 0.0537 0.018 Uiso 1 1 calc R
C30 C 0.91692(6) 0.45820(4) 0.14401(4) 0.01335(12) Uani 1 1 d .
C31 C 1.01028(6) 0.46238(4) 0.20315(4) 0.01377(12) Uani 1 1 d .
C32 C 1.04624(6) 0.38903(5) 0.22868(4) 0.01412(12) Uani 1 1 d .
C33 C 1.04638(9) 0.33546(5) 0.17513(5) 0.02225(17) Uani 1 1 d .
H33 H 1.0173 0.3438 0.1249 0.027 Uiso 1 1 calc R
C34 C 1.08804(9) 0.27035(5) 0.19377(5) 0.02234(17) Uani 1 1 d .
H34 H 1.0875 0.2344 0.1568 0.027 Uiso 1 1 calc R
C35 C 1.13047(7) 0.25843(5) 0.26711(5) 0.01588(13) Uani 1 1 d .
C36 C 1.12963(8) 0.30977(5) 0.32201(5) 0.02007(15) Uani 1 1 d .
H36 H 1.1574 0.3008 0.3724 0.024 Uiso 1 1 calc R
C37 C 1.08722(8) 0.37505(5) 0.30212(5) 0.01786(14) Uani 1 1 d .
H37 H 1.0864 0.4106 0.3395 0.021 Uiso 1 1 calc R
C38 C 1.10648(7) 0.49522(5) 0.16502(5) 0.01948(15) Uani 1 1 d .
H38A H 1.0868 0.5419 0.1467 0.029 Uiso 1 1 calc R
H38B H 1.1254 0.4662 0.1221 0.029 Uiso 1 1 calc R
H38C H 1.1682 0.4984 0.2020 0.029 Uiso 1 1 calc R
Cl1 Cl 0.761745(17) 0.347550(10) 0.314373(11) 0.01546(3) Uani 1 1 d .
N1A N 0.70423(6) 0.64204(4) 0.17410(4) 0.01498(11) Uani 1 1 d .
C1A C 0.68236(9) 0.56630(5) 0.18280(6) 0.02158(16) Uani 1 1 d .
H1A1 H 0.7477 0.5398 0.1741 0.032 Uiso 1 1 calc R
H1A2 H 0.6247 0.5522 0.1457 0.032 Uiso 1 1 calc R
H1A3 H 0.6603 0.5572 0.2343 0.032 Uiso 1 1 calc R
C2A C 0.60477(8) 0.68260(5) 0.18713(7) 0.02322(17) Uani 1 1 d .
H2A1 H 0.5818 0.6729 0.2382 0.035 Uiso 1 1 calc R
H2A2 H 0.5475 0.6691 0.1494 0.035 Uiso 1 1 calc R
H2A3 H 0.6197 0.7324 0.1823 0.035 Uiso 1 1 calc R
C3A C 0.79213(9) 0.66293(6) 0.23053(7) 0.0264(2) Uani 1 1 d .
H3A1 H 0.8076 0.7126 0.2247 0.040 Uiso 1 1 calc R
H3A2 H 0.8570 0.6358 0.2220 0.040 Uiso 1 1 calc R
H3A3 H 0.7697 0.6541 0.2820 0.040 Uiso 1 1 calc R
C4A C 0.73887(11) 0.65679(6) 0.09622(7) 0.0283(2) Uani 1 1 d .
H4A1 H 0.7554 0.7064 0.0917 0.042 Uiso 1 1 calc R
H4A2 H 0.6808 0.6443 0.0587 0.042 Uiso 1 1 calc R
H4A3 H 0.8031 0.6293 0.0871 0.042 Uiso 1 1 calc R
N1S N 1.04909(13) 0.72339(9) 0.51096(11) 0.0549(4) Uani 1 1 d .
C1S C 1.12823(15) 0.71159(9) 0.48483(11) 0.0486(4) Uani 1 1 d .
C2S C 1.2309(2) 0.69614(15) 0.4542(2) 0.0915(10) Uani 1 1 d .
H2S1 H 1.2849 0.6878 0.4959 0.137 Uiso 1 1 calc R
H2S2 H 1.2534 0.7356 0.4237 0.137 Uiso 1 1 calc R
H2S3 H 1.2240 0.6546 0.4221 0.137 Uiso 1 1 calc R

loop_
_atom_site_aniso_label
_atom_site_aniso_U_11
_atom_site_aniso_U_22
_atom_site_aniso_U_33
_atom_site_aniso_U_23
_atom_site_aniso_U_13
_atom_site_aniso_U_12
Br1 0.03697(6) 0.01569(4) 0.01861(4) 0.00450(3) 0.00297(4) -0.00238(3)
N1 0.0123(2) 0.0148(3) 0.0142(3) -0.0018(2) 0.0014(2) -0.0023(2)
C1 0.0111(3) 0.0154(3) 0.0149(3) 0.0013(2) 0.0007(2) -0.0006(2)
Br2 0.02082(4) 0.01591(4) 0.02354(4) 0.00198(3) -0.00196(3) 0.00262(3)
N2 0.0122(2) 0.0128(3) 0.0139(3) -0.00089(19) -0.00004(19) 0.0008(2)
C2 0.0140(3) 0.0173(3) 0.0202(3) 0.0008(3) 0.0003(3) -0.0034(3)
N3 0.0122(2) 0.0147(3) 0.0115(2) 0.00149(19) -0.00119(19) 0.0003(2)
C3 0.0167(3) 0.0164(3) 0.0189(3) -0.0019(3) -0.0017(3) -0.0029(3)
N4 0.0132(3) 0.0146(3) 0.0115(2) 0.00214(19) 0.00058(19) 0.0001(2)
C4 0.0128(3) 0.0155(3) 0.0131(3) -0.0016(2) -0.0017(2) -0.0005(2)
C5 0.0150(3) 0.0176(3) 0.0122(3) -0.0028(2) -0.0005(2) -0.0009(2)
C6 0.0208(4) 0.0238(4) 0.0139(3) 0.0022(3) -0.0016(3) 0.0002(3)
C7 0.0239(4) 0.0252(4) 0.0173(3) -0.0088(3) -0.0010(3) -0.0033(3)
C8 0.0141(3) 0.0142(3) 0.0135(3) -0.0026(2) 0.0010(2) -0.0002(2)
C9 0.0181(3) 0.0150(3) 0.0226(4) -0.0048(3) 0.0022(3) 0.0009(3)
C10 0.0150(3) 0.0156(3) 0.0235(4) -0.0020(3) 0.0023(3) 0.0027(3)
C11 0.0117(3) 0.0139(3) 0.0144(3) 0.0010(2) 0.0019(2) 0.0011(2)
C12 0.0108(3) 0.0153(3) 0.0145(3) 0.0021(2) 0.0008(2) -0.0002(2)
C13 0.0124(3) 0.0153(3) 0.0134(3) 0.0014(2) 0.0012(2) -0.0018(2)
C14 0.0228(4) 0.0154(3) 0.0131(3) 0.0001(2) 0.0027(3) -0.0010(3)
C15 0.0258(4) 0.0172(3) 0.0125(3) 0.0015(2) 0.0026(3) -0.0011(3)
C16 0.0191(3) 0.0154(3) 0.0151(3) 0.0026(2) 0.0029(3) -0.0019(3)
C17 0.0228(4) 0.0170(3) 0.0156(3) 0.0009(2) 0.0001(3) -0.0061(3)
C18 0.0208(4) 0.0180(3) 0.0135(3) 0.0017(2) -0.0013(3) -0.0063(3)
C19 0.0115(3) 0.0235(4) 0.0222(4) 0.0033(3) 0.0023(3) 0.0016(3)
C20 0.0113(3) 0.0159(3) 0.0141(3) 0.0027(2) 0.0000(2) -0.0005(2)
C21 0.0137(3) 0.0269(4) 0.0163(3) 0.0050(3) -0.0006(2) 0.0029(3)
C22 0.0160(3) 0.0264(4) 0.0139(3) 0.0038(3) -0.0025(2) 0.0014(3)
C23 0.0145(3) 0.0152(3) 0.0116(3) 0.0010(2) -0.0014(2) -0.0017(2)
C24 0.0173(3) 0.0138(3) 0.0122(3) -0.0009(2) -0.0012(2) -0.0005(2)
C25 0.0257(4) 0.0239(4) 0.0129(3) -0.0033(3) -0.0031(3) -0.0017(3)
C26 0.0260(4) 0.0129(3) 0.0206(4) -0.0009(3) -0.0011(3) -0.0006(3)
C27 0.0148(3) 0.0133(3) 0.0104(3) -0.0005(2) 0.0008(2) 0.0018(2)
C28 0.0177(3) 0.0167(3) 0.0107(3) 0.0014(2) 0.0011(2) 0.0014(3)
C29 0.0155(3) 0.0164(3) 0.0135(3) 0.0028(2) 0.0031(2) 0.0013(2)
C30 0.0122(3) 0.0155(3) 0.0125(3) 0.0020(2) 0.0020(2) 0.0013(2)
C31 0.0113(3) 0.0169(3) 0.0132(3) 0.0021(2) 0.0018(2) 0.0009(2)
C32 0.0123(3) 0.0175(3) 0.0126(3) 0.0011(2) 0.0014(2) 0.0023(2)
C33 0.0299(4) 0.0234(4) 0.0130(3) -0.0020(3) -0.0022(3) 0.0098(3)
C34 0.0293(4) 0.0215(4) 0.0156(3) -0.0035(3) -0.0028(3) 0.0085(3)
C35 0.0149(3) 0.0161(3) 0.0165(3) 0.0010(2) -0.0001(2) 0.0017(2)
C36 0.0256(4) 0.0188(4) 0.0151(3) 0.0004(3) -0.0046(3) 0.0037(3)
C37 0.0217(4) 0.0169(3) 0.0145(3) -0.0010(2) -0.0029(3) 0.0024(3)
C38 0.0123(3) 0.0260(4) 0.0205(4) 0.0057(3) 0.0035(3) -0.0003(3)
Cl1 0.01821(8) 0.01213(7) 0.01575(7) 0.00126(5) -0.00125(6) 0.00125(6)
N1A 0.0140(3) 0.0121(3) 0.0189(3) 0.0011(2) 0.0014(2) 0.0008(2)
C1A 0.0270(4) 0.0119(3) 0.0264(4) -0.0002(3) 0.0064(3) -0.0008(3)
C2A 0.0164(3) 0.0186(4) 0.0349(5) -0.0005(3) 0.0039(3) 0.0034(3)
C3A 0.0228(4) 0.0215(4) 0.0334(5) 0.0014(3) -0.0100(4) -0.0008(3)
C4A 0.0350(5) 0.0275(5) 0.0235(4) 0.0065(4) 0.0096(4) 0.0032(4)
N1S 0.0442(7) 0.0427(8) 0.0751(11) -0.0184(7) -0.0176(7) 0.0061(6)
C1S 0.0530(9) 0.0342(7) 0.0567(10) -0.0092(6) -0.0126(7) -0.0033(7)
C2S 0.0873(19) 0.0555(15) 0.137(3) -0.0068(16) 0.0519(19) -0.0074(13)

loop_
_atom_type_symbol
_atom_type_description
_atom_type_scat_dispersion_real
_atom_type_scat_dispersion_imag
_atom_type_scat_source
C C 0.0033 0.0016 'International Tables Vol C Tables 4.2.6.8 and 6.1.1.4'
H H 0.0000 0.0000 'International Tables Vol C Tables 4.2.6.8 and 6.1.1.4'
N N 0.0061 0.0033 'International Tables Vol C Tables 4.2.6.8 and 6.1.1.4'
Br Br -0.2901 2.4595 'International Tables Vol C Tables 4.2.6.8 and 6.1.1.4'
Cl Cl 0.1484 0.1585 'International Tables Vol C Tables 4.2.6.8 and 6.1.1.4'

loop_
_geom_angle_atom_site_label_1
_geom_angle_atom_site_label_2
_geom_angle_atom_site_label_3
_geom_angle
C4 N1 C1 110.22(7)
C2 C1 N1 107.16(7)
C2 C1 C31 130.16(7)
N1 C1 C31 122.68(7)
C11 N2 C8 110.36(7)
C1 C2 C3 107.73(7)
C20 N3 C23 110.54(7)
C4 C3 C2 107.67(8)
C30 N4 C27 110.31(7)
C3 C4 N1 107.21(7)
C3 C4 C5 130.22(8)
N1 C4 C5 122.56(7)
C4 C5 C8 111.48(7)
C4 C5 C7 109.02(7)
C8 C5 C7 108.39(7)
C4 C5 C6 109.90(7)
C8 C5 C6 109.82(7)
C7 C5 C6 108.15(7)
N2 C8 C9 107.07(7)
N2 C8 C5 122.68(7)
C9 C8 C5 130.18(8)
C8 C9 C10 107.73(8)
C11 C10 C9 107.64(8)
C10 C11 N2 107.20(7)
C10 C11 C12 130.27(7)
N2 C11 C12 122.49(7)
C11 C12 C20 110.41(6)
C11 C12 C13 111.84(7)
C20 C12 C13 110.29(7)
C11 C12 C19 108.49(7)
C20 C12 C19 109.08(7)
C13 C12 C19 106.61(7)
C18 C13 C14 118.44(8)
C18 C13 C12 120.74(7)
C14 C13 C12 120.60(7)
C15 C14 C13 120.85(8)
C16 C15 C14 119.27(8)
C15 C16 C17 121.29(8)
C15 C16 Br1 119.42(6)
C17 C16 Br1 119.22(7)
C16 C17 C18 118.83(8)
C17 C18 C13 121.32(8)
N3 C20 C21 107.18(7)
N3 C20 C12 121.42(7)
C21 C20 C12 131.31(8)
C20 C21 C22 107.57(8)
C23 C22 C21 107.69(7)
N3 C23 C22 107.01(7)
N3 C23 C24 121.92(7)
C22 C23 C24 131.07(7)
C23 C24 C27 110.23(7)
C23 C24 C25 109.42(7)
C27 C24 C25 108.70(7)
C23 C24 C26 110.26(7)
C27 C24 C26 110.07(7)
C25 C24 C26 108.11(7)
C28 C27 N4 107.08(7)
C28 C27 C24 130.26(7)
N4 C27 C24 122.66(7)
C27 C28 C29 107.79(7)
C30 C29 C28 107.62(7)
N4 C30 C29 107.20(7)
N4 C30 C31 122.76(7)
C29 C30 C31 129.98(7)
C1 C31 C30 111.51(6)
C1 C31 C32 112.21(6)
C30 C31 C32 110.51(7)
C1 C31 C38 108.21(7)
C30 C31 C38 107.74(7)
C32 C31 C38 106.40(7)
C37 C32 C33 118.20(8)
C37 C32 C31 122.28(8)
C33 C32 C31 119.31(7)
C34 C33 C32 121.35(8)
C33 C34 C35 119.10(9)
C36 C35 C34 121.13(8)
C36 C35 Br2 120.15(7)
C34 C35 Br2 118.72(7)
C35 C36 C37 118.90(8)
C32 C37 C36 121.30(8)
C3A N1A C1A 109.02(8)
C3A N1A C4A 108.81(9)
C1A N1A C4A 110.20(8)
C3A N1A C2A 109.83(8)
C1A N1A C2A 109.60(7)
C4A N1A C2A 109.36(8)
N1S C1S C2S 178.0(3)

loop_
_geom_bond_atom_site_label_1
_geom_bond_atom_site_label_2
_geom_bond_distance
Br1 C16 1.8955(9)
N1 C4 1.3777(11)
N1 C1 1.3781(10)
C1 C2 1.3756(12)
C1 C31 1.5156(12)
Br2 C35 1.8965(9)
N2 C11 1.3753(10)
N2 C8 1.3757(11)
C2 C3 1.4240(13)
N3 C20 1.3752(11)
N3 C23 1.3763(10)
C3 C4 1.3755(12)
N4 C30 1.3753(11)
N4 C27 1.3780(10)
C4 C5 1.5134(12)
C5 C8 1.5164(12)
C5 C7 1.5357(12)
C5 C6 1.5437(13)
C8 C9 1.3760(12)
C9 C10 1.4228(13)
C10 C11 1.3747(12)
C11 C12 1.5148(12)
C12 C20 1.5154(11)
C12 C13 1.5328(12)
C12 C19 1.5410(12)
C13 C18 1.3948(12)
C13 C14 1.3966(12)
C14 C15 1.3902(13)
C15 C16 1.3832(13)
C16 C17 1.3854(12)
C17 C18 1.3892(13)
C20 C21 1.3761(12)
C21 C22 1.4272(13)
C22 C23 1.3774(12)
C23 C24 1.5111(12)
C24 C27 1.5123(12)
C24 C25 1.5349(12)
C24 C26 1.5430(13)
C27 C28 1.3771(11)
C28 C29 1.4218(12)
C29 C30 1.3783(11)
C30 C31 1.5163(11)
C31 C32 1.5379(12)
C31 C38 1.5439(11)
C32 C37 1.3894(12)
C32 C33 1.3971(13)
C33 C34 1.3864(14)
C34 C35 1.3865(12)
C35 C36 1.3829(13)
C36 C37 1.3974(13)
N1A C3A 1.4892(13)
N1A C1A 1.4902(12)
N1A C4A 1.4918(13)
N1A C2A 1.4930(12)
N1S C1S 1.136(3)
C1S C2S 1.449(3)

loop_
_geom_torsion_atom_site_label_1
_geom_torsion_atom_site_label_2
_geom_torsion_atom_site_label_3
_geom_torsion_atom_site_label_4
_geom_torsion
C4 N1 C1 C2 -0.17(10)
C4 N1 C1 C31 179.54(7)
N1 C1 C2 C3 -0.20(10)
C31 C1 C2 C3 -179.89(8)
C1 C2 C3 C4 0.50(10)
C2 C3 C4 N1 -0.59(10)
C2 C3 C4 C5 178.88(8)
C1 N1 C4 C3 0.48(10)
C1 N1 C4 C5 -179.04(7)
C3 C4 C5 C8 117.27(10)
N1 C4 C5 C8 -63.32(10)
C3 C4 C5 C7 -2.35(13)
N1 C4 C5 C7 177.06(8)
C3 C4 C5 C6 -120.73(10)
N1 C4 C5 C6 58.68(10)
C11 N2 C8 C9 -1.14(9)
C11 N2 C8 C5 176.08(7)
C4 C5 C8 N2 81.38(10)
C7 C5 C8 N2 -158.63(8)
C6 C5 C8 N2 -40.67(10)
C4 C5 C8 C9 -102.09(10)
C7 C5 C8 C9 17.90(13)
C6 C5 C8 C9 135.86(10)
N2 C8 C9 C10 1.10(10)
C5 C8 C9 C10 -175.85(8)
C8 C9 C10 C11 -0.67(11)
C9 C10 C11 N2 -0.02(10)
C9 C10 C11 C12 -177.80(8)
C8 N2 C11 C10 0.72(9)
C8 N2 C11 C12 178.71(7)
C10 C11 C12 C20 97.60(10)
N2 C11 C12 C20 -79.87(9)
C10 C11 C12 C13 -139.18(9)
N2 C11 C12 C13 43.34(10)
C10 C11 C12 C19 -21.88(12)
N2 C11 C12 C19 160.64(7)
C11 C12 C13 C18 -148.64(8)
C20 C12 C13 C18 -25.35(10)
C19 C12 C13 C18 92.94(9)
C11 C12 C13 C14 36.84(10)
C20 C12 C13 C14 160.13(7)
C19 C12 C13 C14 -81.58(9)
C18 C13 C14 C15 0.38(13)
C12 C13 C14 C15 175.02(8)
C13 C14 C15 C16 -0.25(14)
C14 C15 C16 C17 0.45(14)
C14 C15 C16 Br1 -176.32(7)
C15 C16 C17 C18 -0.77(14)
Br1 C16 C17 C18 176.00(7)
C16 C17 C18 C13 0.91(14)
C14 C13 C18 C17 -0.72(14)
C12 C13 C18 C17 -175.35(8)
C23 N3 C20 C21 -1.08(10)
C23 N3 C20 C12 175.93(7)
C11 C12 C20 N3 70.53(10)
C13 C12 C20 N3 -53.58(10)
C19 C12 C20 N3 -170.34(8)
C11 C12 C20 C21 -113.27(10)
C13 C12 C20 C21 122.62(10)
C19 C12 C20 C21 5.85(13)
N3 C20 C21 C22 0.55(10)
C12 C20 C21 C22 -176.05(9)
C20 C21 C22 C23 0.16(11)
C20 N3 C23 C22 1.18(10)
C20 N3 C23 C24 -179.39(7)
C21 C22 C23 N3 -0.80(10)
C21 C22 C23 C24 179.84(9)
N3 C23 C24 C27 -68.33(10)
C22 C23 C24 C27 110.94(10)
N3 C23 C24 C25 172.18(8)
C22 C23 C24 C25 -8.55(13)
N3 C23 C24 C26 53.39(10)
C22 C23 C24 C26 -127.33(10)
C30 N4 C27 C28 -0.92(9)
C30 N4 C27 C24 178.52(7)
C23 C24 C27 C28 -99.64(10)
C25 C24 C27 C28 20.29(12)
C26 C24 C27 C28 138.52(9)
C23 C24 C27 N4 81.07(9)
C25 C24 C27 N4 -159.00(8)
C26 C24 C27 N4 -40.77(10)
N4 C27 C28 C29 0.68(9)
C24 C27 C28 C29 -178.70(8)
C27 C28 C29 C30 -0.21(10)
C27 N4 C30 C29 0.78(9)
C27 N4 C30 C31 -176.72(7)
C28 C29 C30 N4 -0.34(9)
C28 C29 C30 C31 176.92(8)
C2 C1 C31 C30 -118.01(10)
N1 C1 C31 C30 62.35(10)
C2 C1 C31 C32 117.39(10)
N1 C1 C31 C32 -62.25(10)
C2 C1 C31 C38 0.31(12)
N1 C1 C31 C38 -179.33(7)
N4 C30 C31 C1 -79.55(10)
C29 C30 C31 C1 103.56(10)
N4 C30 C31 C32 45.99(10)
C29 C30 C31 C32 -130.90(9)
N4 C30 C31 C38 161.85(8)
C29 C30 C31 C38 -15.04(12)
C1 C31 C32 C37 -22.24(11)
C30 C31 C32 C37 -147.38(8)
C38 C31 C32 C37 95.92(9)
C1 C31 C32 C33 163.17(8)
C30 C31 C32 C33 38.02(10)
C38 C31 C32 C33 -78.67(10)
C37 C32 C33 C34 -1.27(15)
C31 C32 C33 C34 173.54(9)
C32 C33 C34 C35 -0.08(17)
C33 C34 C35 C36 1.45(16)
C33 C34 C35 Br2 -179.14(8)
C34 C35 C36 C37 -1.41(15)
Br2 C35 C36 C37 179.19(7)
C33 C32 C37 C36 1.31(14)
C31 C32 C37 C36 -173.34(8)
C35 C36 C37 C32 0.00(15)
